data_4114113
loop_
_publ_author_name
'Endre Szuromi'
'Hui Shan'
'Paul R. Sharp'

_publ_section_title
;
 Alkene Oxidation by a Platinum Oxo Complex and Isolation of a
 Platinaoxetane
;
_journal_name_full 'Journal of the American Chemical Society'
_journal_page_first 10522
_journal_page_last 10523
_journal_paper_doi 10.1021/ja036496c
_journal_volume 125
_journal_year 2003
_chemical_formula_sum 'C48 H72 B2 Cl6 F8 O2 Pt4'
_chemical_formula_weight 1847.74
_chemical_name_systematic
; 
 ? 
;
_space_group_IT_number 19
_symmetry_cell_setting orthorhombic
_symmetry_space_group_name_Hall 'P 2ac 2ab'
_symmetry_space_group_name_H-M 'P 21 21 21'
_atom_sites_solution_hydrogens geom
_atom_sites_solution_primary direct
_atom_sites_solution_secondary difmap
_audit_creation_method SHELXL-97
_cell_angle_alpha 90.00
_cell_angle_beta 90.00
_cell_angle_gamma 90.00
_cell_formula_units_Z 2
_cell_length_a 9.4525(15)
_cell_length_b 14.379(2)
_cell_length_c 20.348(3)
_cell_measurement_temperature 173(2)
_cell_volume 2765.6(7)
_computing_cell_refinement 'SMART (Bruker, 1998)'
_computing_data_collection 'SMART (Bruker, 1998)'
_computing_data_reduction 'SAINT (Bruker, 1998)'
_computing_molecular_graphics
;
 L. J. Barbour, X-Seed - Graphical Interface to
 SHELX-97 and POV-Ray, 1999
 ORTEP (Johnson, 1976), ORTEP 3 for Windows (L. J. Farrugia, 1997) 
;
_computing_publication_material 'CIFTAB (Sheldrick, 1997)'
_computing_structure_refinement
;
 SHELXL-97 (Sheldrick, 1997), L. J. Barbour, X-Seed - Graphical Interface to
 SHELX-97 and POV-Ray, 1999
;
_computing_structure_solution 'SHELXS-97 (Sheldrick, 1990)'
_diffrn_ambient_temperature 173(2)
_diffrn_measured_fraction_theta_full 0.994
_diffrn_measured_fraction_theta_max 0.994
_diffrn_measurement_device_type 'Bruker P4'
_diffrn_measurement_method '\w scans'
_diffrn_radiation_monochromator graphite
_diffrn_radiation_source 'sealed tube'
_diffrn_radiation_type MoK\a
_diffrn_radiation_wavelength 0.71073
_diffrn_reflns_av_R_equivalents 0.0428
_diffrn_reflns_av_sigmaI/netI 0.0514
_diffrn_reflns_limit_h_max 11
_diffrn_reflns_limit_h_min -12
_diffrn_reflns_limit_k_max 18
_diffrn_reflns_limit_k_min -18
_diffrn_reflns_limit_l_max 25
_diffrn_reflns_limit_l_min -25
_diffrn_reflns_number 19437
_diffrn_reflns_theta_full 27.12
_diffrn_reflns_theta_max 27.12
_diffrn_reflns_theta_min 1.73
_exptl_absorpt_coefficient_mu 10.439
_exptl_absorpt_correction_T_max 1.00
_exptl_absorpt_correction_T_min 0.58
_exptl_absorpt_correction_type multi-scan
_exptl_crystal_colour pale
_exptl_crystal_density_diffrn 2.219
_exptl_crystal_description block
_exptl_crystal_F_000 1744
_exptl_crystal_size_max 0.25
_exptl_crystal_size_mid 0.25
_exptl_crystal_size_min 0.25
_refine_diff_density_max 1.079
_refine_diff_density_min -0.783
_refine_diff_density_rms 0.140
_refine_ls_abs_structure_details 'Flack H D (1983), Acta Cryst. A39, 876-881'
_refine_ls_abs_structure_Flack 0.012(8)
_refine_ls_extinction_method none
_refine_ls_goodness_of_fit_ref 0.999
_refine_ls_hydrogen_treatment mixed
_refine_ls_matrix_type full
_refine_ls_number_parameters 316
_refine_ls_number_reflns 6019
_refine_ls_number_restraints 0
_refine_ls_restrained_S_all 0.999
_refine_ls_R_factor_all 0.0345
_refine_ls_R_factor_gt 0.0276
_refine_ls_shift/su_max 0.001
_refine_ls_shift/su_mean 0.000
_refine_ls_structure_factor_coef Fsqd
_refine_ls_weighting_details 'calc w=1/[\s^2^(Fo^2^)+(0.0082P)^2^+0.0000P] where P=(Fo^2^+2Fc^2^)/3'
_refine_ls_weighting_scheme calc
_refine_ls_wR_factor_gt 0.0480
_refine_ls_wR_factor_ref 0.0497
_reflns_number_gt 5402
_reflns_number_total 6019
_reflns_threshold_expression >2sigma(I)
_cod_data_source_file ja036496csi20030603_052342.cif
_cod_data_source_block platinaoxetane_(4)
_cod_original_cell_volume 2765.7(8)
_cod_original_sg_symbol_H-M 'P 21 21 21 '
_cod_database_code 4114113

loop_
_symmetry_equiv_pos_as_xyz
'x, y, z'
'-x+1/2, -y, z+1/2'
'x+1/2, -y+1/2, -z'
'-x, y+1/2, -z+1/2'

loop_
_atom_site_label
_atom_site_type_symbol
_atom_site_fract_x
_atom_site_fract_y
_atom_site_fract_z
_atom_site_U_iso_or_equiv
_atom_site_adp_type
_atom_site_occupancy
_atom_site_symmetry_multiplicity
_atom_site_calc_flag
_atom_site_refinement_flags
Pt1 Pt 0.75364(3) 0.113676(15) 0.438086(11) 0.02274(6) Uani 1 1 d .
Pt2 Pt 0.45061(3) -0.026476(15) 0.447077(11) 0.02117(6) Uani 1 1 d .
Cl1 Cl 0.37130(18) 0.12503(10) 0.44821(9) 0.0328(4) Uani 1 1 d .
O1 O 0.6402(5) 0.0131(3) 0.48663(19) 0.0262(10) Uani 1 1 d .
C16 C 0.2384(7) -0.0792(4) 0.4341(3) 0.0297(14) Uani 1 1 d .
H16 H 0.1622 -0.0330 0.4439 0.036 Uiso 1 1 calc R
C1 C 0.7550(8) 0.1380(4) 0.5375(3) 0.0289(15) Uani 1 1 d .
H1 H 0.7189 0.2010 0.5497 0.035 Uiso 1 1 calc R
C6 C 0.8847(7) 0.1084(5) 0.5769(3) 0.0334(17) Uani 1 1 d .
H6 H 0.9759 0.1364 0.5617 0.040 Uiso 1 1 calc R
C14 C 0.6393(9) 0.1902(5) 0.3090(3) 0.043(2) Uani 1 1 d .
H14A H 0.5425 0.2067 0.3235 0.051 Uiso 1 1 calc R
H14B H 0.6398 0.1905 0.2604 0.051 Uiso 1 1 calc R
C17 C 0.3010(7) -0.0685(4) 0.3722(3) 0.0275(16) Uani 1 1 d .
H17 H 0.2617 -0.0159 0.3458 0.033 Uiso 1 1 calc R
C21 C 0.4904(8) -0.1689(4) 0.4728(4) 0.043(2) Uani 1 1 d .
H21 H 0.5541 -0.1765 0.5117 0.051 Uiso 1 1 calc R
C2 C 0.6483(7) 0.0592(4) 0.5512(3) 0.0247(14) Uani 1 1 d .
H2 H 0.5548 0.0818 0.5678 0.030 Uiso 1 1 calc R
C15 C 0.7419(9) 0.2651(4) 0.3335(3) 0.0358(16) Uani 1 1 d .
H15A H 0.8197 0.2713 0.3013 0.043 Uiso 1 1 calc R
H15B H 0.6911 0.3253 0.3350 0.043 Uiso 1 1 calc R
C7 C 0.8795(8) 0.0027(4) 0.5742(3) 0.0400(19) Uani 1 1 d .
H7A H 0.9491 -0.0270 0.6038 0.048 Uiso 1 1 calc R
H7B H 0.8899 -0.0219 0.5290 0.048 Uiso 1 1 calc R
C4 C 0.7380(9) 0.0510(5) 0.6649(3) 0.047(2) Uani 1 1 d .
H4A H 0.6459 0.0792 0.6769 0.057 Uiso 1 1 calc R
H4B H 0.7699 0.0104 0.7013 0.057 Uiso 1 1 calc R
C20 C 0.5616(9) -0.1499(4) 0.4150(3) 0.0370(18) Uani 1 1 d .
H20 H 0.6668 -0.1465 0.4196 0.044 Uiso 1 1 calc R
C3 C 0.7267(8) -0.0041(5) 0.6000(3) 0.0384(19) Uani 1 1 d .
H3 H 0.6882 -0.0686 0.6042 0.046 Uiso 1 1 calc R
C5 C 0.8488(9) 0.1264(5) 0.6495(3) 0.044(2) Uani 1 1 d .
H5A H 0.8090 0.1894 0.6558 0.053 Uiso 1 1 calc R
H5B H 0.9335 0.1193 0.6777 0.053 Uiso 1 1 calc R
C22 C 0.3555(10) -0.2256(5) 0.4771(5) 0.068(3) Uani 1 1 d .
H22A H 0.3572 -0.2734 0.4422 0.081 Uiso 1 1 calc R
H22B H 0.3542 -0.2583 0.5199 0.081 Uiso 1 1 calc R
C12 C 0.8014(8) 0.0534(5) 0.3350(3) 0.0380(19) Uani 1 1 d .
H12 H 0.7986 -0.0161 0.3327 0.046 Uiso 1 1 calc R
C13 C 0.6715(8) 0.0952(5) 0.3319(3) 0.0318(17) Uani 1 1 d .
H13 H 0.5906 0.0507 0.3278 0.038 Uiso 1 1 calc R
C8 C 0.8055(7) 0.2467(4) 0.4006(3) 0.0323(17) Uani 1 1 d .
H8 H 0.7900 0.2983 0.4328 0.039 Uiso 1 1 calc R
C9 C 0.9290(8) 0.1965(5) 0.4118(3) 0.0362(18) Uani 1 1 d .
H9 H 0.9847 0.2193 0.4503 0.043 Uiso 1 1 calc R
C18 C 0.3597(8) -0.1465(5) 0.3319(4) 0.0415(19) Uani 1 1 d .
H18A H 0.3528 -0.1291 0.2849 0.050 Uiso 1 1 calc R
H18B H 0.2997 -0.2021 0.3387 0.050 Uiso 1 1 calc R
C23 C 0.2231(9) -0.1713(5) 0.4708(4) 0.047(2) Uani 1 1 d .
H23A H 0.1859 -0.1584 0.5153 0.057 Uiso 1 1 calc R
H23B H 0.1522 -0.2099 0.4476 0.057 Uiso 1 1 calc R
C11 C 0.9353(9) 0.0958(6) 0.3091(4) 0.052(2) Uani 1 1 d .
H11A H 0.9114 0.1380 0.2723 0.062 Uiso 1 1 calc R
H11B H 0.9963 0.0458 0.2915 0.062 Uiso 1 1 calc R
C10 C 1.0178(9) 0.1500(6) 0.3602(4) 0.052(2) Uani 1 1 d .
H10A H 1.0846 0.1071 0.3823 0.063 Uiso 1 1 calc R
H10B H 1.0746 0.1982 0.3375 0.063 Uiso 1 1 calc R
Cl3 Cl 0.7840(2) 0.50668(14) 0.39462(9) 0.0542(6) Uani 1 1 d .
Cl2 Cl 0.6387(3) 0.57020(16) 0.27672(10) 0.0589(6) Uani 1 1 d .
F2 F 0.0362(6) -0.1377(3) 0.2878(2) 0.0741(15) Uani 1 1 d .
F4 F 0.0410(6) -0.2744(3) 0.3435(2) 0.0655(14) Uani 1 1 d .
F3 F -0.0738(7) -0.1492(3) 0.3830(2) 0.0763(17) Uani 1 1 d .
C24 C 0.8036(8) 0.5484(6) 0.3141(4) 0.051(2) Uani 1 1 d .
H24A H 0.8563 0.5021 0.2876 0.061 Uiso 1 1 calc R
H24B H 0.8597 0.6066 0.3148 0.061 Uiso 1 1 calc R
F1 F -0.1604(7) -0.2224(4) 0.2962(3) 0.104(2) Uani 1 1 d .
B1 B -0.0414(11) -0.1986(6) 0.3267(5) 0.043(2) Uani 1 1 d .
C19 C 0.5109(9) -0.1725(6) 0.3465(4) 0.060(3) Uani 1 1 d .
H19A H 0.5729 -0.1401 0.3147 0.072 Uiso 1 1 calc R
H19B H 0.5221 -0.2401 0.3392 0.072 Uiso 1 1 calc R

loop_
_atom_site_aniso_label
_atom_site_aniso_U_11
_atom_site_aniso_U_22
_atom_site_aniso_U_33
_atom_site_aniso_U_23
_atom_site_aniso_U_13
_atom_site_aniso_U_12
Pt1 0.02365(13) 0.02434(11) 0.02023(11) 0.00170(10) -0.00182(13) -0.00344(12)
Pt2 0.02279(12) 0.01799(10) 0.02272(11) 0.00034(11) -0.00313(12) -0.00143(11)
Cl1 0.0374(10) 0.0226(7) 0.0384(9) -0.0021(8) -0.0035(9) 0.0061(7)
O1 0.020(2) 0.034(2) 0.025(2) -0.0044(19) -0.0022(19) -0.004(2)
C16 0.015(3) 0.035(3) 0.039(4) -0.005(3) -0.003(4) -0.007(3)
C1 0.038(4) 0.026(3) 0.023(3) -0.004(2) -0.004(3) -0.001(3)
C6 0.025(4) 0.047(4) 0.028(4) 0.006(3) -0.007(3) -0.009(3)
C14 0.046(5) 0.048(5) 0.034(4) 0.002(4) -0.018(4) -0.002(4)
C17 0.030(4) 0.027(3) 0.025(3) -0.005(3) -0.009(3) -0.001(3)
C21 0.034(5) 0.020(4) 0.074(6) 0.008(4) -0.011(4) 0.005(3)
C2 0.029(4) 0.029(3) 0.016(3) 0.002(3) 0.001(3) -0.002(3)
C15 0.040(5) 0.027(3) 0.041(4) 0.001(3) -0.006(4) 0.008(4)
C7 0.041(5) 0.045(4) 0.035(4) 0.003(3) -0.017(3) 0.005(3)
C4 0.060(6) 0.063(5) 0.019(3) 0.010(3) -0.007(4) -0.024(5)
C20 0.035(5) 0.025(4) 0.052(5) -0.011(3) -0.009(4) 0.012(3)
C3 0.040(5) 0.042(4) 0.034(4) 0.013(3) -0.008(4) -0.008(3)
C5 0.052(5) 0.062(5) 0.018(3) 0.000(3) -0.013(3) -0.015(4)
C22 0.056(6) 0.035(5) 0.112(8) 0.029(5) -0.016(6) -0.012(4)
C12 0.052(6) 0.035(4) 0.027(4) -0.010(3) 0.006(3) 0.003(4)
C13 0.044(5) 0.033(4) 0.019(3) -0.001(3) -0.007(3) -0.008(3)
C8 0.041(5) 0.029(4) 0.027(4) 0.001(3) 0.003(3) -0.012(3)
C9 0.022(4) 0.052(4) 0.035(4) 0.012(3) -0.010(3) -0.013(4)
C18 0.041(5) 0.043(4) 0.040(4) -0.010(3) -0.012(4) 0.000(4)
C23 0.046(6) 0.043(4) 0.054(5) 0.008(4) -0.010(4) -0.017(4)
C11 0.040(5) 0.072(6) 0.043(5) 0.003(4) 0.019(4) 0.006(5)
C10 0.029(5) 0.069(6) 0.060(5) 0.011(4) 0.005(4) 0.003(4)
Cl3 0.0582(16) 0.0602(14) 0.0443(11) 0.0008(9) -0.0109(10) 0.0058(10)
Cl2 0.0626(16) 0.0723(14) 0.0419(12) -0.0007(10) -0.0090(11) 0.0114(12)
F2 0.062(4) 0.087(4) 0.074(3) 0.012(3) 0.013(3) 0.004(3)
F4 0.062(3) 0.053(3) 0.081(3) -0.019(2) -0.019(3) 0.018(3)
F3 0.095(5) 0.078(4) 0.055(3) 0.009(3) 0.021(3) 0.045(3)
C24 0.038(5) 0.061(5) 0.054(5) 0.001(4) 0.010(4) -0.002(4)
F1 0.065(4) 0.092(4) 0.155(6) 0.006(4) -0.058(4) -0.007(4)
B1 0.032(5) 0.045(5) 0.053(6) -0.002(4) -0.004(5) 0.010(5)
C19 0.053(6) 0.068(6) 0.059(6) -0.036(5) -0.019(5) 0.026(5)

loop_
_atom_type_symbol
_atom_type_description
_atom_type_scat_dispersion_real
_atom_type_scat_dispersion_imag
_atom_type_scat_source
C C 0.0033 0.0016 'International Tables Vol C Tables 4.2.6.8 and 6.1.1.4'
H H 0.0000 0.0000 'International Tables Vol C Tables 4.2.6.8 and 6.1.1.4'
B B 0.0013 0.0007 'International Tables Vol C Tables 4.2.6.8 and 6.1.1.4'
O O 0.0106 0.0060 'International Tables Vol C Tables 4.2.6.8 and 6.1.1.4'
F F 0.0171 0.0103 'International Tables Vol C Tables 4.2.6.8 and 6.1.1.4'
Cl Cl 0.1484 0.1585 'International Tables Vol C Tables 4.2.6.8 and 6.1.1.4'
Pt Pt -1.7033 8.3905 'International Tables Vol C Tables 4.2.6.8 and 6.1.1.4'

loop_
_geom_angle_atom_site_label_1
_geom_angle_atom_site_label_2
_geom_angle_atom_site_label_3
_geom_angle
C1 Pt1 O1 69.5(2)
C1 Pt1 C9 98.5(3)
O1 Pt1 C9 158.4(2)
C1 Pt1 C8 101.5(2)
O1 Pt1 C8 158.5(2)
C9 Pt1 C8 38.4(3)
C1 Pt1 C13 160.5(3)
O1 Pt1 C13 101.1(2)
C9 Pt1 C13 95.3(3)
C8 Pt1 C13 81.1(2)
C1 Pt1 C12 162.9(3)
O1 Pt1 C12 105.9(2)
C9 Pt1 C12 80.1(3)
C8 Pt1 C12 88.1(2)
C13 Pt1 C12 34.4(2)
O1 Pt2 C21 90.9(2)
O1 Pt2 C16 163.57(19)
C21 Pt2 C16 81.8(3)
O1 Pt2 C20 85.5(2)
C21 Pt2 C20 37.4(3)
C16 Pt2 C20 97.2(3)
O1 Pt2 C17 158.0(2)
C21 Pt2 C17 91.1(3)
C16 Pt2 C17 37.8(2)
C20 Pt2 C17 82.9(3)
O1 Pt2 Cl1 91.03(13)
C21 Pt2 Cl1 163.1(2)
C16 Pt2 Cl1 91.77(17)
C20 Pt2 Cl1 159.5(2)
C17 Pt2 Cl1 93.35(18)
C2 O1 Pt2 121.4(4)
C2 O1 Pt1 94.9(3)
Pt2 O1 Pt1 117.66(19)
C17 C16 C23 125.1(6)
C17 C16 Pt2 71.3(4)
C23 C16 Pt2 109.4(5)
C6 C1 C2 103.1(5)
C6 C1 Pt1 118.4(5)
C2 C1 Pt1 92.8(4)
C7 C6 C1 103.5(5)
C7 C6 C5 101.2(6)
C1 C6 C5 106.3(6)
C13 C14 C15 114.7(6)
C16 C17 C18 124.6(6)
C16 C17 Pt2 70.9(3)
C18 C17 Pt2 110.6(5)
C20 C21 C22 124.5(8)
C20 C21 Pt2 71.9(4)
C22 C21 Pt2 112.3(5)
O1 C2 C3 109.6(5)
O1 C2 C1 101.7(4)
C3 C2 C1 103.7(5)
C8 C15 C14 114.9(5)
C6 C7 C3 94.7(5)
C5 C4 C3 103.5(5)
C21 C20 C19 126.0(8)
C21 C20 Pt2 70.7(4)
C19 C20 Pt2 107.5(5)
C2 C3 C7 101.2(5)
C2 C3 C4 106.4(5)
C7 C3 C4 101.2(6)
C6 C5 C4 103.2(5)
C23 C22 C21 115.0(6)
C13 C12 C11 124.2(7)
C13 C12 Pt1 72.7(4)
C11 C12 Pt1 109.3(5)
C12 C13 C14 127.3(7)
C12 C13 Pt1 72.9(4)
C14 C13 Pt1 104.9(4)
C9 C8 C15 124.8(6)
C9 C8 Pt1 70.5(4)
C15 C8 Pt1 113.0(4)
C8 C9 C10 125.9(6)
C8 C9 Pt1 71.0(4)
C10 C9 Pt1 111.4(5)
C17 C18 C19 115.4(6)
C22 C23 C16 114.8(7)
C12 C11 C10 113.7(6)
C9 C10 C11 114.9(7)
Cl3 C24 Cl2 111.7(4)
F1 B1 F4 113.0(7)
F1 B1 F3 109.4(8)
F4 B1 F3 108.9(7)
F1 B1 F2 110.0(8)
F4 B1 F2 109.9(8)
F3 B1 F2 105.4(7)
C18 C19 C20 115.5(7)

loop_
_geom_bond_atom_site_label_1
_geom_bond_atom_site_label_2
_geom_bond_distance
Pt1 C1 2.052(5)
Pt1 O1 2.053(4)
Pt1 C9 2.110(7)
Pt1 C8 2.117(6)
Pt1 C13 2.311(6)
Pt1 C12 2.314(6)
Pt2 O1 2.046(4)
Pt2 C21 2.147(6)
Pt2 C16 2.160(6)
Pt2 C20 2.163(6)
Pt2 C17 2.165(6)
Pt2 Cl1 2.3040(15)
O1 C2 1.474(7)
C16 C17 1.400(8)
C16 C23 1.527(9)
C1 C6 1.525(9)
C1 C2 1.543(8)
C6 C7 1.523(9)
C6 C5 1.539(8)
C14 C13 1.475(9)
C14 C15 1.533(10)
C17 C18 1.496(9)
C21 C20 1.382(10)
C21 C22 1.516(11)
C2 C3 1.538(8)
C15 C8 1.516(9)
C7 C3 1.541(10)
C4 C5 1.540(10)
C4 C3 1.544(9)
C20 C19 1.509(10)
C22 C23 1.480(11)
C12 C13 1.369(10)
C12 C11 1.500(11)
C8 C9 1.391(10)
C9 C10 1.500(10)
C18 C19 1.507(10)
C11 C10 1.516(11)
Cl3 C24 1.755(7)
Cl2 C24 1.762(8)
F2 B1 1.390(10)
F4 B1 1.382(9)
F3 B1 1.383(10)
F1 B1 1.329(11)
